data_4349567
loop_
_publ_author_name
'Zhu, Yuan-Yuan'
'Li, Hong-Qing'
'Ding, Zhong-Yu'
'L\"u, Xiao-Jin'
'Zhao, Liang'
'Meng, Yin-Shan'
'Liu, Tao'
'Gao, Song'

_publ_section_title
;
 Spin transitions in a series of [Fe(pybox)2]2+ complexes modulated by
 ligand structures, counter anions, and solvents
;
_journal_issue 12
_journal_name_full 'Inorganic Chemistry Frontiers'
_journal_page_first 1624
_journal_paper_doi 10.1039/C6QI00417B
_journal_volume 3
_journal_year 2016
_chemical_compound_source no
_chemical_formula_moiety 'C30 H38 Fe N6 O4, 0.5(C2 H3 N), 0.5(C4 H10 O), 2(F6 P)'
_chemical_formula_sum 'C33 H44.5 F12 Fe N6.5 O4.5 P2'
_chemical_formula_weight 950.04
_chemical_name_common 3
_chemical_name_systematic 3
_space_group_crystal_system triclinic
_space_group_IT_number 2
_space_group_name_Hall '-P 1'
_space_group_name_H-M_alt 'P -1'
_atom_sites_solution_hydrogens geom
_atom_sites_solution_primary direct
_audit_creation_date 2015-07-11
_audit_creation_method
;
Olex2 1.2
(compiled 2015.01.26 svn.r3150 for OlexSys, GUI svn.r4998)
;
_audit_update_record
;
2016-03-16 deposited with the CCDC.
2016-10-28 downloaded from the CCDC.
;
_cell_angle_alpha 101.206(2)
_cell_angle_beta 91.086(2)
_cell_angle_gamma 101.768(2)
_cell_formula_units_Z 4
_cell_length_a 14.1084(19)
_cell_length_b 16.260(2)
_cell_length_c 19.256(4)
_cell_measurement_reflns_used 8616
_cell_measurement_temperature 296(2)
_cell_measurement_theta_max 25.71
_cell_measurement_theta_min 2.29
_cell_volume 4234.2(12)
_computing_cell_refinement 'SAINT v7.68A (Bruker, 2009)'
_computing_data_reduction 'SAINT v7.68A (Bruker, 2009)'
_computing_molecular_graphics 'Olex2 (Dolomanov et al., 2009)'
_computing_publication_material 'Olex2 (Dolomanov et al., 2009)'
_computing_structure_refinement 'XL (Sheldrick, 2008)'
_computing_structure_solution 'ShelXS (Sheldrick, 2008)'
_diffrn_ambient_temperature 296.15
_diffrn_measured_fraction_theta_full 0.986
_diffrn_measured_fraction_theta_max 0.871
_diffrn_measurement_device_type 'CCD area detector'
_diffrn_measurement_method 'phi and omega scans'
_diffrn_radiation_monochromator graphite
_diffrn_radiation_type MoK\a
_diffrn_radiation_wavelength 0.71073
_diffrn_reflns_av_R_equivalents 0.0367
_diffrn_reflns_av_unetI/netI 0.0611
_diffrn_reflns_Laue_measured_fraction_full 0.986
_diffrn_reflns_Laue_measured_fraction_max 0.871
_diffrn_reflns_limit_h_max 16
_diffrn_reflns_limit_h_min -17
_diffrn_reflns_limit_k_max 19
_diffrn_reflns_limit_k_min -19
_diffrn_reflns_limit_l_max 22
_diffrn_reflns_limit_l_min -24
_diffrn_reflns_number 32821
_diffrn_reflns_point_group_measured_fraction_full 0.986
_diffrn_reflns_point_group_measured_fraction_max 0.871
_diffrn_reflns_theta_full 25.242
_diffrn_reflns_theta_max 27.389
_diffrn_reflns_theta_min 1.517
_exptl_absorpt_coefficient_mu 0.530
_exptl_absorpt_correction_T_max 0.7455
_exptl_absorpt_correction_T_min 0.6438
_exptl_absorpt_correction_type multi-scan
_exptl_absorpt_process_details
;
SADABS-2008/1 (Bruker,2008) was used for absorption correction.
wR2(int) was 0.0940 before and 0.0490 after correction.
The Ratio of minimum to maximum transmission is 0.8636.
The \l/2 correction factor is 0.0015.
;
_exptl_crystal_colour 'dark red'
_exptl_crystal_density_diffrn 1.490
_exptl_crystal_description Block
_exptl_crystal_F_000 1952
_exptl_crystal_recrystallization_method 'Re-crystallisation from solvent'
_exptl_crystal_size_max 0.45
_exptl_crystal_size_mid 0.40
_exptl_crystal_size_min 0.31
_refine_diff_density_max 0.934
_refine_diff_density_min -0.610
_refine_diff_density_rms 0.084
_refine_ls_extinction_method none
_refine_ls_goodness_of_fit_ref 1.022
_refine_ls_hydrogen_treatment constr
_refine_ls_matrix_type full
_refine_ls_number_parameters 1082
_refine_ls_number_reflns 16754
_refine_ls_number_restraints 0
_refine_ls_restrained_S_all 1.022
_refine_ls_R_factor_all 0.1146
_refine_ls_R_factor_gt 0.0712
_refine_ls_shift/su_max 0.001
_refine_ls_shift/su_mean 0.000
_refine_ls_structure_factor_coef Fsqd
_refine_ls_weighting_details 'w=1/[\s^2^(Fo^2^)+(0.1307P)^2^+2.3860P] where P=(Fo^2^+2Fc^2^)/3'
_refine_ls_weighting_scheme calc
_refine_ls_wR_factor_gt 0.1950
_refine_ls_wR_factor_ref 0.2314
_reflns_Friedel_coverage 0.000
_reflns_number_gt 10606
_reflns_number_total 16754
_reflns_threshold_expression 'I > 2\s(I)'
_cod_data_source_file c6qi00417b2.cif
_cod_data_source_block 3
_cod_depositor_comments
;
The following automatic conversions were performed:

data item '_exptl_absorpt_correction_type' value 'Multi-scan' was
changed to 'multi-scan' in accordance with the
/home/saulius/struct/COD-crude-data/automatic-downloads/DataCite-retrospective/RSC/depositions/lib/dictionaries/cif_core.dic
dictionary named 'cif_core.dic' version 2.4.2 last updated on
2011-04-26.

Automatic conversion script
Id: cif_fix_values 6909 2019-04-08 15:41:33Z antanas 

2020-05-08
Z value and formula fixed to values more according to usual
chemical conventions.                 miguel
;
_cod_original_formula_sum 'C66 H89 F24 Fe2 N13 O9 P4'
_cod_original_formula_weight 1900.08
_cod_original_formula_moiety '2(C30 H38 Fe N6 O4), C2 H3 N, C4 H10 O, 4(F6 P)'
_cod_original_formula_units_Z 2
_cod_original_cell_volume 4234.1(12)
_cod_database_code 4349567
_shelx_space_group_comment
;
The symmetry employed for this shelxl refinement is uniquely defined
by the following loop, which should always be used as a source of
symmetry information in preference to the above space-group names.
They are only intended as comments.
;
_olex2_refinement_description
;
1. Fixed Uiso
 At 1.2 times of:
  All C(H) groups, All C(H,H) groups
 At 1.5 times of:
  All C(H,H,H) groups
2.a Secondary CH2 refined with riding coordinates:
 C4(H4A,H4B), C12(H12A,H12B), C19(H19A,H19B), C27(H27A,H27B), C34(H34A,H34B),
 C42(H42A,H42B), C49(H49A,H49B), C57(H57A,H57B), C64(H64A,H64B), C65(H65A,H65B)
2.b Aromatic/amide H refined with riding coordinates:
 C7(H7), C8(H8), C9(H9), C22(H22), C23(H23), C24(H24), C37(H37), C38(H38),
 C39(H39), C52(H52), C53(H53), C54(H54)
2.c Idealised Me refined as rotating group:
 C2(H2A,H2B,H2C), C3(H3A,H3B,H3C), C14(H14A,H14B,H14C), C15(H15A,H15B,H15C),
 C17(H17A,H17B,H17C), C18(H18A,H18B,H18C), C29(H29A,H29B,H29C), C30(H30A,H30B,
 H30C), C32(H32A,H32B,H32C), C33(H33A,H33B,H33C), C44(H44A,H44B,H44C), C45(H45A,
 H45B,H45C), C47(H47A,H47B,H47C), C48(H48A,H48B,H48C), C59(H59A,H59B,H59C),
 C60(H60A,H60B,H60C), C61(H61A,H61B,H61C), C63(H63A,H63B,H63C), C66(H66A,H66B,
 H66C)
;
_shelx_shelxl_version_number 2014/7
_olex2_submission_special_instructions 'No special instructions were received'
_solvent_exptl_crystal_recrystallization_method acetonitrile/ether

loop_
_space_group_symop_operation_xyz
'x, y, z'
'-x, -y, -z'

loop_
_atom_site_label
_atom_site_type_symbol
_atom_site_fract_x
_atom_site_fract_y
_atom_site_fract_z
_atom_site_U_iso_or_equiv
_atom_site_adp_type
_atom_site_occupancy
_atom_site_site_symmetry_order
_atom_site_calc_flag
_atom_site_refinement_flags_posn
Fe1 Fe 0.35235(4) 0.04668(3) 0.26435(3) 0.03738(17) Uani 1 1 d .
Fe2 Fe 0.83242(4) 0.53791(3) 0.27177(3) 0.03934(17) Uani 1 1 d .
C1 C 0.5863(3) 0.0816(2) 0.2043(2) 0.0454(9) Uani 1 1 d .
C2 C 0.6230(4) 0.1685(3) 0.2517(3) 0.0662(14) Uani 1 1 d .
H2A H 0.5726 0.2006 0.2554 0.099 Uiso 1 1 calc GR
H2B H 0.6781 0.1988 0.2320 0.099 Uiso 1 1 calc GR
H2C H 0.6415 0.1613 0.2981 0.099 Uiso 1 1 calc GR
C3 C 0.5601(4) 0.0901(4) 0.1303(2) 0.0704(14) Uani 1 1 d .
H3A H 0.5378 0.0341 0.1012 0.106 Uiso 1 1 calc GR
H3B H 0.6162 0.1197 0.1110 0.106 Uiso 1 1 calc GR
H3C H 0.5097 0.1219 0.1316 0.106 Uiso 1 1 calc GR
C4 C 0.6594(3) 0.0234(3) 0.2050(3) 0.0628(13) Uani 1 1 d .
H4A H 0.6747 0.0008 0.1572 0.075 Uiso 1 1 calc R
H4B H 0.7189 0.0549 0.2320 0.075 Uiso 1 1 calc R
C5 C 0.5233(3) -0.0308(2) 0.2518(2) 0.0397(9) Uani 1 1 d .
C6 C 0.4564(3) -0.0909(2) 0.2855(2) 0.0423(9) Uani 1 1 d .
C7 C 0.4751(4) -0.1613(3) 0.3091(3) 0.0612(12) Uani 1 1 d .
H7 H 0.5351 -0.1763 0.3037 0.073 Uiso 1 1 calc R
C8 C 0.4024(4) -0.2092(3) 0.3411(3) 0.0658(13) Uani 1 1 d .
H8 H 0.4133 -0.2569 0.3573 0.079 Uiso 1 1 calc R
C9 C 0.3146(4) -0.1861(3) 0.3489(2) 0.0607(12) Uani 1 1 d .
H9 H 0.2653 -0.2177 0.3703 0.073 Uiso 1 1 calc R
C10 C 0.3008(3) -0.1147(2) 0.3242(2) 0.0453(9) Uani 1 1 d .
C11 C 0.2133(3) -0.0774(2) 0.3294(2) 0.0446(9) Uani 1 1 d .
C12 C 0.0629(4) -0.0668(4) 0.3537(4) 0.091(2) Uani 1 1 d .
H12A H 0.0410 -0.0510 0.4009 0.109 Uiso 1 1 calc R
H12B H 0.0072 -0.0974 0.3220 0.109 Uiso 1 1 calc R
C13 C 0.1138(3) 0.0127(3) 0.3278(2) 0.0536(11) Uani 1 1 d .
C14 C 0.1277(5) 0.0908(4) 0.3864(4) 0.113(3) Uani 1 1 d .
H14A H 0.1516 0.0778 0.4291 0.170 Uiso 1 1 calc GR
H14B H 0.0667 0.1077 0.3941 0.170 Uiso 1 1 calc GR
H14C H 0.1735 0.1368 0.3734 0.170 Uiso 1 1 calc GR
C15 C 0.0632(4) 0.0249(5) 0.2629(3) 0.103(2) Uani 1 1 d .
H15A H 0.1031 0.0697 0.2441 0.155 Uiso 1 1 calc GR
H15B H 0.0026 0.0404 0.2750 0.155 Uiso 1 1 calc GR
H15C H 0.0514 -0.0275 0.2280 0.155 Uiso 1 1 calc GR
C16 C 0.2541(3) -0.0561(3) 0.0945(2) 0.0541(11) Uani 1 1 d .
C17 C 0.3411(4) -0.0839(4) 0.0620(3) 0.0826(17) Uani 1 1 d .
H17A H 0.3812 -0.0367 0.0462 0.124 Uiso 1 1 calc GR
H17B H 0.3203 -0.1306 0.0223 0.124 Uiso 1 1 calc GR
H17C H 0.3774 -0.1021 0.0966 0.124 Uiso 1 1 calc GR
C18 C 0.1896(5) -0.1288(4) 0.1205(3) 0.097(2) Uani 1 1 d .
H18A H 0.2209 -0.1396 0.1615 0.146 Uiso 1 1 calc GR
H18B H 0.1781 -0.1795 0.0837 0.146 Uiso 1 1 calc GR
H18C H 0.1290 -0.1135 0.1327 0.146 Uiso 1 1 calc GR
C19 C 0.2019(6) -0.0156(4) 0.0427(3) 0.099(2) Uani 1 1 d .
H19A H 0.2355 -0.0155 -0.0008 0.119 Uiso 1 1 calc R
H19B H 0.1356 -0.0473 0.0310 0.119 Uiso 1 1 calc R
C20 C 0.2540(3) 0.0808(3) 0.1408(2) 0.0479(10) Uani 1 1 d .
C21 C 0.2675(3) 0.1642(2) 0.1914(2) 0.0456(9) Uani 1 1 d .
C22 C 0.2320(4) 0.2346(3) 0.1824(3) 0.0650(13) Uani 1 1 d .
H22 H 0.1997 0.2350 0.1400 0.078 Uiso 1 1 calc R
C23 C 0.2452(4) 0.3037(3) 0.2372(3) 0.0733(15) Uani 1 1 d .
H23 H 0.2221 0.3520 0.2322 0.088 Uiso 1 1 calc R
C24 C 0.2931(4) 0.3025(3) 0.3006(3) 0.0604(12) Uani 1 1 d .
H24 H 0.3026 0.3491 0.3384 0.072 Uiso 1 1 calc R
C25 C 0.3263(3) 0.2290(2) 0.3053(2) 0.0449(9) Uani 1 1 d .
C26 C 0.3738(3) 0.2118(2) 0.3686(2) 0.0438(9) Uani 1 1 d .
C27 C 0.4184(6) 0.2289(4) 0.4829(3) 0.094(2) Uani 1 1 d .
H27A H 0.3676 0.2143 0.5143 0.113 Uiso 1 1 calc R
H27B H 0.4744 0.2660 0.5108 0.113 Uiso 1 1 calc R
C28 C 0.4452(3) 0.1482(3) 0.4403(2) 0.0510(10) Uani 1 1 d .
C29 C 0.5541(4) 0.1598(5) 0.4375(3) 0.095(2) Uani 1 1 d .
H29A H 0.5695 0.1083 0.4109 0.142 Uiso 1 1 calc GR
H29B H 0.5832 0.1715 0.4848 0.142 Uiso 1 1 calc GR
H29C H 0.5786 0.2069 0.4150 0.142 Uiso 1 1 calc GR
C30 C 0.4025(6) 0.0692(4) 0.4686(3) 0.100(2) Uani 1 1 d .
H30A H 0.3330 0.0597 0.4650 0.150 Uiso 1 1 calc GR
H30B H 0.4246 0.0772 0.5174 0.150 Uiso 1 1 calc GR
H30C H 0.4228 0.0204 0.4415 0.150 Uiso 1 1 calc GR
C31 C 0.7193(4) 0.4115(3) 0.1105(2) 0.0608(12) Uani 1 1 d .
C32 C 0.6822(5) 0.3369(3) 0.1455(3) 0.0812(17) Uani 1 1 d .
H32A H 0.7316 0.3320 0.1786 0.122 Uiso 1 1 calc GR
H32B H 0.6658 0.2850 0.1101 0.122 Uiso 1 1 calc GR
H32C H 0.6256 0.3461 0.1702 0.122 Uiso 1 1 calc GR
C33 C 0.8030(5) 0.3951(4) 0.0648(3) 0.0894(19) Uani 1 1 d .
H33A H 0.8237 0.4424 0.0416 0.134 Uiso 1 1 calc GR
H33B H 0.7820 0.3434 0.0297 0.134 Uiso 1 1 calc GR
H33C H 0.8560 0.3893 0.0941 0.134 Uiso 1 1 calc GR
C34 C 0.6376(5) 0.4345(3) 0.0685(3) 0.0868(18) Uani 1 1 d .
H34A H 0.6447 0.4196 0.0178 0.104 Uiso 1 1 calc R
H34B H 0.5745 0.4045 0.0790 0.104 Uiso 1 1 calc R
C35 C 0.7119(3) 0.5492(3) 0.1477(2) 0.0494(10) Uani 1 1 d .
C36 C 0.7293(3) 0.6371(2) 0.1906(2) 0.0487(10) Uani 1 1 d .
C37 C 0.6922(4) 0.7040(3) 0.1751(3) 0.0670(14) Uani 1 1 d .
H37 H 0.6541 0.6974 0.1337 0.080 Uiso 1 1 calc R
C38 C 0.7138(4) 0.7813(3) 0.2231(3) 0.0743(16) Uani 1 1 d .
H38 H 0.6901 0.8278 0.2140 0.089 Uiso 1 1 calc R
C39 C 0.7701(4) 0.7901(3) 0.2844(3) 0.0705(15) Uani 1 1 d .
H39 H 0.7844 0.8417 0.3172 0.085 Uiso 1 1 calc R
C40 C 0.8045(3) 0.7200(2) 0.2957(2) 0.0517(11) Uani 1 1 d .
C41 C 0.8617(3) 0.7134(3) 0.3588(2) 0.0539(11) Uani 1 1 d .
C42 C 0.9406(8) 0.7552(5) 0.4618(5) 0.160(5) Uani 1 1 d .
H42A H 0.9122 0.7654 0.5073 0.192 Uiso 1 1 calc R
H42B H 1.0073 0.7870 0.4672 0.192 Uiso 1 1 calc R
C43 C 0.9372(4) 0.6613(3) 0.4372(2) 0.0586(12) Uani 1 1 d .
C44 C 0.8807(8) 0.6096(7) 0.4820(4) 0.212(7) Uani 1 1 d .
H44A H 0.9235 0.5884 0.5100 0.319 Uiso 1 1 calc GR
H44B H 0.8364 0.5623 0.4528 0.319 Uiso 1 1 calc GR
H44C H 0.8448 0.6443 0.5128 0.319 Uiso 1 1 calc GR
C45 C 1.0355(6) 0.6467(9) 0.4308(4) 0.190(6) Uani 1 1 d .
H45A H 1.0705 0.6656 0.4763 0.284 Uiso 1 1 calc GR
H45B H 1.0678 0.6783 0.3977 0.284 Uiso 1 1 calc GR
H45C H 1.0330 0.5866 0.4142 0.284 Uiso 1 1 calc GR
C46 C 1.0560(3) 0.5812(3) 0.1988(2) 0.0565(11) Uani 1 1 d .
C47 C 1.0213(5) 0.5704(5) 0.1229(3) 0.100(2) Uani 1 1 d .
H47A H 1.0057 0.5105 0.1014 0.149 Uiso 1 1 calc GR
H47B H 1.0715 0.5996 0.0980 0.149 Uiso 1 1 calc GR
H47C H 0.9647 0.5942 0.1208 0.149 Uiso 1 1 calc GR
C48 C 1.0810(5) 0.6743(3) 0.2347(3) 0.0878(18) Uani 1 1 d .
H48A H 1.0234 0.6972 0.2372 0.132 Uiso 1 1 calc GR
H48B H 1.1272 0.7054 0.2081 0.132 Uiso 1 1 calc GR
H48C H 1.1085 0.6797 0.2818 0.132 Uiso 1 1 calc GR
C49 C 1.1406(4) 0.5368(4) 0.2074(3) 0.0768(15) Uani 1 1 d .
H49A H 1.1676 0.5205 0.1621 0.092 Uiso 1 1 calc R
H49B H 1.1915 0.5744 0.2401 0.092 Uiso 1 1 calc R
C50 C 1.0103(3) 0.4714(2) 0.2530(2) 0.0412(9) Uani 1 1 d .
C51 C 0.9525(3) 0.4109(2) 0.2917(2) 0.0415(9) Uani 1 1 d .
C52 C 0.9804(4) 0.3431(3) 0.3143(2) 0.0560(12) Uani 1 1 d .
H52 H 1.0411 0.3309 0.3057 0.067 Uiso 1 1 calc R
C53 C 0.9138(4) 0.2941(3) 0.3504(3) 0.0659(14) Uani 1 1 d .
H53 H 0.9300 0.2477 0.3659 0.079 Uiso 1 1 calc R
C54 C 0.8245(4) 0.3132(3) 0.3633(2) 0.0554(11) Uani 1 1 d .
H54 H 0.7803 0.2809 0.3879 0.066 Uiso 1 1 calc R
C55 C 0.8023(3) 0.3817(2) 0.3387(2) 0.0440(9) Uani 1 1 d .
C56 C 0.7122(3) 0.4143(2) 0.3471(2) 0.0481(10) Uani 1 1 d .
C57 C 0.5665(4) 0.4230(4) 0.3825(4) 0.094(2) Uani 1 1 d .
H57A H 0.5580 0.4451 0.4320 0.113 Uiso 1 1 calc R
H57B H 0.5046 0.3896 0.3604 0.113 Uiso 1 1 calc R
C58 C 0.6036(3) 0.4955(3) 0.3453(3) 0.0611(12) Uani 1 1 d .
C59 C 0.6131(5) 0.5812(4) 0.3949(5) 0.124(3) Uani 1 1 d .
H59A H 0.6577 0.5849 0.4342 0.186 Uiso 1 1 calc GR
H59B H 0.5508 0.5869 0.4121 0.186 Uiso 1 1 calc GR
H59C H 0.6368 0.6263 0.3701 0.186 Uiso 1 1 calc GR
C60 C 0.5433(4) 0.4893(6) 0.2785(4) 0.113(3) Uani 1 1 d .
H60A H 0.5679 0.5376 0.2574 0.169 Uiso 1 1 calc GR
H60B H 0.4772 0.4889 0.2897 0.169 Uiso 1 1 calc GR
H60C H 0.5463 0.4372 0.2459 0.169 Uiso 1 1 calc GR
C61 C 0.1002(6) 0.1109(6) 0.9307(5) 0.149(4) Uani 1 1 d .
H61A H 0.0690 0.1242 0.9741 0.223 Uiso 1 1 calc GR
H61B H 0.1687 0.1185 0.9410 0.223 Uiso 1 1 calc GR
H61C H 0.0742 0.0524 0.9078 0.223 Uiso 1 1 calc GR
C62 C 0.0835(5) 0.1672(6) 0.8845(5) 0.113(3) Uani 1 1 d .
C63 C 0.6098(9) 0.3322(8) 0.8552(6) 0.191(6) Uani 1 1 d .
H63A H 0.6700 0.3243 0.8354 0.286 Uiso 1 1 calc GR
H63B H 0.5567 0.2974 0.8239 0.286 Uiso 1 1 calc GR
H63C H 0.6063 0.3155 0.9004 0.286 Uiso 1 1 calc GR
C64 C 0.6038(8) 0.4309(12) 0.8652(7) 0.202(7) Uani 1 1 d .
H64A H 0.5963 0.4452 0.8191 0.243 Uiso 1 1 calc R
H64B H 0.5475 0.4405 0.8912 0.243 Uiso 1 1 calc R
C65 C 0.6931(17) 0.5765(12) 0.9289(9) 0.293(15) Uani 1 1 d .
H65A H 0.6440 0.5828 0.9631 0.351 Uiso 1 1 calc R
H65B H 0.6783 0.6018 0.8894 0.351 Uiso 1 1 calc R
C66 C 0.7927(15) 0.6217(9) 0.9634(10) 0.271(13) Uani 1 1 d .
H66A H 0.8074 0.5954 1.0017 0.407 Uiso 1 1 calc GR
H66B H 0.7931 0.6811 0.9814 0.407 Uiso 1 1 calc GR
H66C H 0.8405 0.6170 0.9288 0.407 Uiso 1 1 calc GR
N1 N 0.5003(2) 0.03451(18) 0.23535(16) 0.0397(7) Uani 1 1 d .
N2 N 0.3705(2) -0.06893(17) 0.29314(16) 0.0386(7) Uani 1 1 d .
N3 N 0.2117(2) -0.0070(2) 0.31171(18) 0.0443(8) Uani 1 1 d .
N4 N 0.2851(2) 0.0184(2) 0.15559(16) 0.0441(8) Uani 1 1 d .
N5 N 0.3147(2) 0.16232(18) 0.25120(17) 0.0391(7) Uani 1 1 d .
N6 N 0.4006(2) 0.14236(19) 0.36823(17) 0.0425(8) Uani 1 1 d .
N7 N 0.7527(3) 0.49238(19) 0.16570(17) 0.0465(8) Uani 1 1 d .
N8 N 0.7854(2) 0.64561(18) 0.24940(18) 0.0429(8) Uani 1 1 d .
N9 N 0.8843(3) 0.6446(2) 0.36625(18) 0.0475(8) Uani 1 1 d .
N10 N 0.9791(2) 0.5331(2) 0.23683(17) 0.0457(8) Uani 1 1 d .
N11 N 0.8653(2) 0.42907(18) 0.30326(16) 0.0398(7) Uani 1 1 d .
N12 N 0.7024(2) 0.4819(2) 0.32701(19) 0.0486(8) Uani 1 1 d .
N13 N 0.0699(6) 0.2086(6) 0.8471(5) 0.163(3) Uani 1 1 d .
O1 O 0.6108(2) -0.04628(17) 0.23897(16) 0.0517(7) Uani 1 1 d .
O2 O 0.1344(2) -0.1198(2) 0.35428(18) 0.0614(8) Uani 1 1 d .
O3 O 0.2037(3) 0.0713(2) 0.07965(17) 0.0720(10) Uani 1 1 d .
O4 O 0.3845(3) 0.2704(2) 0.42897(18) 0.0713(10) Uani 1 1 d .
O5 O 0.6489(3) 0.5276(2) 0.09213(18) 0.0715(10) Uani 1 1 d .
O6 O 0.8876(4) 0.7827(2) 0.4103(2) 0.0982(14) Uani 1 1 d .
O7 O 1.0981(2) 0.4608(2) 0.23535(17) 0.0599(8) Uani 1 1 d .
O8 O 0.6387(3) 0.3704(2) 0.37632(18) 0.0663(9) Uani 1 1 d .
O9 O 0.6928(6) 0.4872(6) 0.9043(3) 0.167(3) Uani 1 1 d .
P1 P 0.92558(13) 0.18532(11) 0.13282(9) 0.0811(5) Uani 1 1 d .
P2 P 0.70897(10) 0.44390(8) 0.59276(7) 0.0590(3) Uani 1 1 d .
P3 P 0.43070(13) 0.20651(10) 0.98293(9) 0.0833(5) Uani 1 1 d .
P4 P 0.19610(10) 0.95305(8) 0.58391(7) 0.0621(3) Uani 1 1 d .
F1 F 0.9925(8) 0.2710(5) 0.1371(5) 0.280(5) Uani 1 1 d .
F2 F 0.9849(5) 0.1313(6) 0.0879(4) 0.245(4) Uani 1 1 d .
F3 F 0.8738(6) 0.1937(4) 0.0651(3) 0.198(3) Uani 1 1 d .
F4 F 0.8641(5) 0.2358(6) 0.1781(3) 0.229(4) Uani 1 1 d .
F5 F 0.9838(6) 0.1821(4) 0.1980(3) 0.211(3) Uani 1 1 d .
F6 F 0.8540(7) 0.1009(5) 0.1265(4) 0.251(4) Uani 1 1 d .
F7 F 0.8036(3) 0.5145(3) 0.6169(2) 0.1150(13) Uani 1 1 d .
F8 F 0.7504(3) 0.4253(3) 0.51730(18) 0.1130(13) Uani 1 1 d .
F9 F 0.6565(4) 0.5114(3) 0.5693(2) 0.1287(16) Uani 1 1 d .
F10 F 0.6717(3) 0.4687(4) 0.6693(2) 0.1370(17) Uani 1 1 d .
F11 F 0.7589(3) 0.3779(2) 0.6209(2) 0.1112(13) Uani 1 1 d .
F12 F 0.6140(3) 0.3745(3) 0.5694(3) 0.1361(17) Uani 1 1 d .
F13 F 0.5429(3) 0.2261(3) 1.0042(2) 0.1253(15) Uani 1 1 d .
F14 F 0.4541(4) 0.1815(3) 0.9017(2) 0.1451(18) Uani 1 1 d .
F15 F 0.4246(4) 0.1120(3) 0.9906(3) 0.162(2) Uani 1 1 d .
F16 F 0.4121(4) 0.2331(4) 1.0620(2) 0.158(2) Uani 1 1 d .
F17 F 0.4421(3) 0.3042(2) 0.9745(2) 0.1148(13) Uani 1 1 d .
F18 F 0.3236(4) 0.1906(4) 0.9587(4) 0.199(3) Uani 1 1 d .
F19 F 0.2958(4) 1.0148(4) 0.6070(2) 0.167(2) Uani 1 1 d .
F20 F 0.2362(3) 0.9223(3) 0.5104(2) 0.1216(14) Uani 1 1 d .
F21 F 0.1635(7) 1.0215(5) 0.5539(3) 0.262(5) Uani 1 1 d .
F22 F 0.1573(4) 0.9894(3) 0.6576(2) 0.1359(17) Uani 1 1 d .
F23 F 0.2364(5) 0.8885(4) 0.6197(3) 0.167(2) Uani 1 1 d .
F24 F 0.1009(4) 0.8855(4) 0.5668(3) 0.190(3) Uani 1 1 d .

loop_
_atom_site_aniso_label
_atom_site_aniso_U_11
_atom_site_aniso_U_22
_atom_site_aniso_U_33
_atom_site_aniso_U_23
_atom_site_aniso_U_13
_atom_site_aniso_U_12
Fe1 0.0421(4) 0.0290(3) 0.0424(3) 0.0084(2) 0.0040(2) 0.0095(2)
Fe2 0.0423(4) 0.0308(3) 0.0460(3) 0.0088(2) 0.0012(2) 0.0094(2)
C1 0.046(3) 0.0386(19) 0.051(2) 0.0129(17) 0.0059(19) 0.0031(17)
C2 0.072(4) 0.049(2) 0.065(3) 0.005(2) 0.017(3) -0.011(2)
C3 0.071(4) 0.087(3) 0.051(3) 0.028(3) 0.006(2) -0.002(3)
C4 0.042(3) 0.065(3) 0.087(4) 0.030(3) 0.019(2) 0.008(2)
C5 0.040(2) 0.0353(18) 0.043(2) 0.0047(15) 0.0022(17) 0.0078(16)
C6 0.047(3) 0.0341(18) 0.047(2) 0.0094(16) 0.0047(18) 0.0083(17)
C7 0.063(3) 0.046(2) 0.085(3) 0.028(2) 0.008(3) 0.020(2)
C8 0.074(4) 0.044(2) 0.090(4) 0.035(2) 0.007(3) 0.016(2)
C9 0.072(4) 0.046(2) 0.065(3) 0.024(2) 0.008(3) 0.001(2)
C10 0.051(3) 0.0354(18) 0.046(2) 0.0093(16) 0.0014(19) 0.0002(17)
C11 0.042(2) 0.045(2) 0.042(2) 0.0089(17) 0.0067(18) -0.0016(17)
C12 0.060(4) 0.087(4) 0.140(6) 0.051(4) 0.040(4) 0.016(3)
C13 0.042(3) 0.056(2) 0.062(3) 0.009(2) 0.017(2) 0.0090(19)
C14 0.070(4) 0.093(4) 0.149(6) -0.037(4) 0.046(4) 0.008(3)
C15 0.060(4) 0.178(7) 0.102(5) 0.066(5) 0.025(3) 0.059(4)
C16 0.051(3) 0.055(2) 0.046(2) -0.0059(19) -0.003(2) 0.005(2)
C17 0.081(4) 0.088(4) 0.065(3) -0.022(3) 0.009(3) 0.019(3)
C18 0.106(5) 0.082(4) 0.073(4) -0.012(3) 0.011(4) -0.023(4)
C19 0.124(6) 0.095(4) 0.070(4) -0.013(3) -0.034(4) 0.037(4)
C20 0.050(3) 0.052(2) 0.042(2) 0.0090(18) -0.0013(19) 0.0122(19)
C21 0.040(2) 0.049(2) 0.053(2) 0.0192(18) 0.0028(19) 0.0131(18)
C22 0.067(3) 0.059(3) 0.081(3) 0.028(3) 0.002(3) 0.026(2)
C23 0.078(4) 0.053(3) 0.102(4) 0.026(3) 0.006(3) 0.035(3)
C24 0.060(3) 0.038(2) 0.084(3) 0.007(2) 0.006(3) 0.017(2)
C25 0.043(2) 0.0352(18) 0.055(2) 0.0084(17) 0.0036(19) 0.0061(16)
C26 0.041(2) 0.0341(18) 0.049(2) -0.0045(16) 0.0040(18) 0.0044(16)
C27 0.121(6) 0.097(4) 0.059(3) -0.016(3) -0.021(3) 0.045(4)
C28 0.053(3) 0.058(2) 0.038(2) 0.0046(18) 0.0015(19) 0.006(2)
C29 0.063(4) 0.158(6) 0.064(4) 0.019(4) -0.004(3) 0.029(4)
C30 0.125(6) 0.107(5) 0.059(3) 0.037(3) -0.006(4) -0.017(4)
C31 0.076(4) 0.046(2) 0.053(3) -0.001(2) -0.017(2) 0.007(2)
C32 0.103(5) 0.049(3) 0.079(4) 0.006(2) -0.016(3) -0.005(3)
C33 0.111(5) 0.072(3) 0.076(4) -0.013(3) 0.014(4) 0.024(3)
C34 0.103(5) 0.069(3) 0.080(4) 0.004(3) -0.035(4) 0.014(3)
C35 0.052(3) 0.052(2) 0.046(2) 0.0145(19) -0.003(2) 0.012(2)
C36 0.049(3) 0.044(2) 0.058(3) 0.0188(19) 0.006(2) 0.0142(18)
C37 0.067(3) 0.062(3) 0.088(4) 0.035(3) 0.006(3) 0.030(2)
C38 0.079(4) 0.054(3) 0.106(4) 0.030(3) 0.018(3) 0.037(3)
C39 0.080(4) 0.037(2) 0.096(4) 0.009(2) 0.019(3) 0.019(2)
C40 0.052(3) 0.0340(19) 0.066(3) 0.0037(18) 0.012(2) 0.0082(18)
C41 0.051(3) 0.038(2) 0.062(3) -0.0070(19) 0.008(2) 0.0007(19)
C42 0.239(12) 0.093(5) 0.123(7) -0.037(5) -0.099(8) 0.045(6)
C43 0.051(3) 0.065(3) 0.045(2) -0.006(2) -0.001(2) -0.003(2)
C44 0.201(11) 0.293(14) 0.085(5) 0.110(7) -0.057(6) -0.142(10)
C45 0.106(7) 0.378(17) 0.081(5) -0.038(7) -0.036(5) 0.127(9)
C46 0.055(3) 0.059(3) 0.057(3) 0.019(2) 0.013(2) 0.006(2)
C47 0.101(5) 0.127(5) 0.070(4) 0.047(4) 0.012(3) -0.005(4)
C48 0.089(4) 0.059(3) 0.114(5) 0.025(3) 0.028(4) 0.001(3)
C49 0.061(4) 0.091(4) 0.089(4) 0.033(3) 0.026(3) 0.022(3)
C50 0.042(2) 0.0400(19) 0.040(2) 0.0018(16) -0.0008(17) 0.0112(17)
C51 0.049(3) 0.0333(18) 0.041(2) 0.0019(15) -0.0046(18) 0.0101(17)
C52 0.070(3) 0.046(2) 0.055(3) 0.0079(19) -0.013(2) 0.023(2)
C53 0.091(4) 0.043(2) 0.068(3) 0.018(2) -0.012(3) 0.019(2)
C54 0.073(3) 0.041(2) 0.047(2) 0.0128(18) -0.006(2) -0.001(2)
C55 0.053(3) 0.0345(18) 0.038(2) 0.0042(15) -0.0053(18) -0.0013(17)
C56 0.050(3) 0.041(2) 0.044(2) 0.0052(17) 0.0003(19) -0.0079(18)
C57 0.061(4) 0.112(5) 0.112(5) 0.042(4) 0.031(4) 0.006(3)
C58 0.039(3) 0.067(3) 0.074(3) 0.009(2) 0.014(2) 0.007(2)
C59 0.074(5) 0.085(4) 0.190(8) -0.028(5) 0.055(5) 0.012(3)
C60 0.051(4) 0.202(8) 0.105(5) 0.053(5) 0.015(3) 0.051(5)
C61 0.084(6) 0.193(9) 0.183(9) 0.096(8) -0.013(6) 0.008(6)
C62 0.056(4) 0.143(7) 0.151(7) 0.072(6) 0.010(4) 0.005(4)
C63 0.196(13) 0.195(12) 0.125(8) -0.052(8) 0.030(8) -0.007(10)
C64 0.094(8) 0.36(2) 0.143(10) 0.094(12) 0.000(7) -0.018(11)
C65 0.54(4) 0.27(2) 0.234(18) 0.178(17) 0.24(2) 0.32(3)
C66 0.43(3) 0.114(9) 0.26(2) 0.034(10) 0.19(2) 0.038(13)
N1 0.043(2) 0.0335(15) 0.0445(18) 0.0108(13) 0.0063(15) 0.0082(13)
N2 0.044(2) 0.0286(14) 0.0424(17) 0.0075(12) 0.0027(15) 0.0049(13)
N3 0.0361(19) 0.0451(17) 0.052(2) 0.0123(15) 0.0110(15) 0.0074(14)
N4 0.048(2) 0.0435(17) 0.0376(18) 0.0015(14) -0.0021(15) 0.0100(15)
N5 0.0418(19) 0.0303(14) 0.0455(18) 0.0057(13) 0.0034(15) 0.0103(13)
N6 0.045(2) 0.0383(16) 0.0428(18) 0.0058(13) 0.0022(15) 0.0070(14)
N7 0.053(2) 0.0371(16) 0.0473(19) 0.0057(14) -0.0083(16) 0.0096(15)
N8 0.045(2) 0.0331(15) 0.052(2) 0.0094(14) 0.0035(16) 0.0104(14)
N9 0.047(2) 0.0429(18) 0.047(2) 0.0023(15) 0.0020(16) 0.0035(15)
N10 0.046(2) 0.0435(17) 0.0495(19) 0.0132(15) 0.0057(16) 0.0112(15)
N11 0.046(2) 0.0320(15) 0.0399(17) 0.0068(13) -0.0018(15) 0.0053(13)
N12 0.038(2) 0.0469(18) 0.059(2) 0.0111(16) 0.0091(16) 0.0039(15)
N13 0.123(6) 0.206(8) 0.201(8) 0.127(7) 0.036(6) 0.049(6)
O1 0.0449(18) 0.0487(15) 0.0678(19) 0.0190(14) 0.0094(14) 0.0167(13)
O2 0.0452(19) 0.0583(18) 0.080(2) 0.0268(16) 0.0158(16) -0.0035(14)
O3 0.080(3) 0.085(2) 0.0517(19) 0.0067(17) -0.0192(18) 0.028(2)
O4 0.088(3) 0.0539(18) 0.062(2) -0.0184(16) -0.0116(19) 0.0222(17)
O5 0.083(3) 0.068(2) 0.064(2) 0.0146(16) -0.0257(19) 0.0191(18)
O6 0.134(4) 0.050(2) 0.091(3) -0.0241(19) -0.024(3) 0.014(2)
O7 0.049(2) 0.0629(19) 0.073(2) 0.0138(16) 0.0114(16) 0.0225(15)
O8 0.059(2) 0.0656(19) 0.071(2) 0.0255(16) 0.0143(17) -0.0068(16)
O9 0.139(6) 0.272(9) 0.126(5) 0.075(5) 0.067(4) 0.087(6)
P1 0.0760(11) 0.0852(10) 0.0711(10) -0.0129(8) -0.0074(8) 0.0199(8)
P2 0.0565(8) 0.0540(7) 0.0676(8) 0.0146(6) 0.0045(6) 0.0119(6)
P3 0.0825(12) 0.0727(9) 0.0943(12) 0.0213(8) -0.0222(9) 0.0138(8)
P4 0.0577(8) 0.0587(7) 0.0705(8) 0.0154(6) 0.0080(7) 0.0107(6)
F1 0.332(12) 0.186(6) 0.243(8) 0.050(6) -0.069(8) -0.124(7)
F2 0.196(7) 0.347(10) 0.172(5) -0.091(6) 0.007(5) 0.147(7)
F3 0.326(9) 0.149(4) 0.113(4) -0.020(3) -0.086(5) 0.089(5)
F4 0.161(5) 0.347(9) 0.151(5) -0.105(6) -0.047(4) 0.140(6)
F5 0.305(8) 0.213(6) 0.126(4) -0.041(4) -0.090(5) 0.159(6)
F6 0.281(9) 0.201(7) 0.190(6) 0.003(5) 0.030(6) -0.099(7)
F7 0.107(3) 0.107(3) 0.104(3) 0.016(2) -0.018(2) -0.032(2)
F8 0.123(3) 0.131(3) 0.071(2) 0.001(2) 0.019(2) 0.011(3)
F9 0.163(4) 0.095(3) 0.142(4) 0.024(2) -0.037(3) 0.062(3)
F10 0.126(4) 0.213(5) 0.096(3) 0.036(3) 0.044(3) 0.085(4)
F11 0.102(3) 0.098(3) 0.158(4) 0.060(2) 0.014(3) 0.044(2)
F12 0.074(3) 0.095(3) 0.221(5) 0.030(3) -0.019(3) -0.020(2)
F13 0.092(3) 0.144(4) 0.129(3) -0.012(3) -0.030(3) 0.043(3)
F14 0.213(6) 0.122(3) 0.082(3) -0.007(2) -0.027(3) 0.023(3)
F15 0.223(6) 0.087(3) 0.178(5) 0.047(3) -0.041(4) 0.023(3)
F16 0.202(5) 0.191(5) 0.112(3) 0.043(3) 0.052(3) 0.096(4)
F17 0.128(3) 0.080(2) 0.138(3) 0.026(2) -0.015(3) 0.025(2)
F18 0.080(3) 0.216(6) 0.309(8) 0.133(6) -0.067(4) -0.021(3)
F19 0.129(4) 0.204(5) 0.107(3) -0.004(3) 0.024(3) -0.070(4)
F20 0.146(4) 0.118(3) 0.081(2) -0.009(2) 0.032(2) 0.008(3)
F21 0.456(13) 0.280(8) 0.171(5) 0.114(5) 0.064(7) 0.290(9)
F22 0.136(4) 0.147(4) 0.118(3) 0.006(3) 0.064(3) 0.028(3)
F23 0.198(6) 0.159(4) 0.190(5) 0.090(4) 0.029(4) 0.089(4)
F24 0.102(4) 0.201(6) 0.197(6) -0.032(4) 0.003(4) -0.057(4)

loop_
_atom_type_symbol
_atom_type_description
_atom_type_scat_dispersion_real
_atom_type_scat_dispersion_imag
_atom_type_scat_source
C C 0.0033 0.0016 'International Tables Vol C Tables 4.2.6.8 and 6.1.1.4'
H H 0.0000 0.0000 'International Tables Vol C Tables 4.2.6.8 and 6.1.1.4'
N N 0.0061 0.0033 'International Tables Vol C Tables 4.2.6.8 and 6.1.1.4'
O O 0.0106 0.0060 'International Tables Vol C Tables 4.2.6.8 and 6.1.1.4'
F F 0.0171 0.0103 'International Tables Vol C Tables 4.2.6.8 and 6.1.1.4'
P P 0.1023 0.0942 'International Tables Vol C Tables 4.2.6.8 and 6.1.1.4'
Fe Fe 0.3463 0.8444 'International Tables Vol C Tables 4.2.6.8 and 6.1.1.4'

loop_
_geom_angle_atom_site_label_1
_geom_angle_atom_site_label_2
_geom_angle_atom_site_label_3
_geom_angle
N1 Fe1 N3 148.70(11)
N1 Fe1 N6 95.31(12)
N2 Fe1 N1 75.11(11)
N2 Fe1 N3 73.59(12)
N2 Fe1 N4 109.64(12)
N2 Fe1 N6 100.91(11)
N4 Fe1 N1 97.32(12)
N4 Fe1 N3 93.59(13)
N4 Fe1 N6 149.01(11)
N5 Fe1 N1 114.87(11)
N5 Fe1 N2 168.82(12)
N5 Fe1 N3 96.26(12)
N5 Fe1 N4 75.09(12)
N5 Fe1 N6 73.92(12)
N6 Fe1 N3 90.06(12)
N7 Fe2 N9 148.97(12)
N7 Fe2 N12 92.01(13)
N8 Fe2 N7 74.84(12)
N8 Fe2 N9 74.14(13)
N8 Fe2 N10 112.00(12)
N8 Fe2 N11 172.71(13)
N8 Fe2 N12 98.99(13)
N9 Fe2 N12 92.17(13)
N10 Fe2 N7 97.78(13)
N10 Fe2 N9 94.30(13)
N10 Fe2 N12 148.95(12)
N11 Fe2 N7 106.93(11)
N11 Fe2 N9 103.77(12)
N11 Fe2 N10 74.98(12)
N11 Fe2 N12 73.99(13)
C2 C1 C4 111.2(4)
C3 C1 C2 111.1(4)
C3 C1 C4 112.0(4)
N1 C1 C2 109.3(3)
N1 C1 C3 110.5(4)
N1 C1 C4 102.4(3)
O1 C4 C1 105.1(3)
N1 C5 C6 122.2(4)
N1 C5 O1 119.8(3)
O1 C5 C6 118.0(3)
C7 C6 C5 127.4(4)
N2 C6 C5 111.5(3)
N2 C6 C7 121.2(4)
C6 C7 C8 118.5(4)
C9 C8 C7 120.0(4)
C8 C9 C10 118.5(4)
C9 C10 C11 127.1(4)
N2 C10 C9 121.5(4)
N2 C10 C11 111.3(3)
N3 C11 C10 122.0(3)
N3 C11 O2 119.5(4)
O2 C11 C10 118.4(3)
O2 C12 C13 106.0(4)
C14 C13 C12 110.6(5)
C14 C13 N3 108.4(4)
C15 C13 C12 112.4(5)
C15 C13 C14 111.9(5)
C15 C13 N3 111.0(4)
N3 C13 C12 102.1(4)
C17 C16 C18 110.8(5)
C17 C16 C19 110.2(5)
C17 C16 N4 110.3(4)
C18 C16 C19 114.4(5)
N4 C16 C18 109.1(4)
N4 C16 C19 101.6(4)
O3 C19 C16 105.6(4)
N4 C20 C21 122.0(4)
N4 C20 O3 119.8(4)
O3 C20 C21 118.2(4)
C22 C21 C20 126.8(4)
N5 C21 C20 111.1(3)
N5 C21 C22 122.0(4)
C23 C22 C21 118.5(5)
C22 C23 C24 120.3(4)
C25 C24 C23 117.5(4)
C24 C25 C26 126.6(4)
N5 C25 C24 121.9(4)
N5 C25 C26 111.4(3)
N6 C26 C25 122.2(3)
N6 C26 O4 118.9(4)
O4 C26 C25 118.8(3)
O4 C27 C28 104.3(4)
C29 C28 C27 110.7(5)
C30 C28 C27 112.2(5)
C30 C28 C29 111.1(5)
N6 C28 C27 102.5(4)
N6 C28 C29 109.9(4)
N6 C28 C30 110.2(4)
C32 C31 C33 111.0(5)
C32 C31 C34 112.1(5)
C33 C31 C34 112.0(5)
N7 C31 C32 110.2(4)
N7 C31 C33 109.3(4)
N7 C31 C34 101.9(4)
O5 C34 C31 104.7(4)
N7 C35 C36 121.0(4)
N7 C35 O5 119.5(4)
O5 C35 C36 119.3(4)
C37 C36 C35 126.0(4)
N8 C36 C35 111.9(3)
N8 C36 C37 122.1(4)
C36 C37 C38 117.8(5)
C39 C38 C37 120.4(4)
C38 C39 C40 118.1(4)
C39 C40 C41 127.3(4)
N8 C40 C39 122.1(5)
N8 C40 C41 110.6(3)
N9 C41 C40 122.6(4)
N9 C41 O6 119.1(5)
O6 C41 C40 118.3(4)
O6 C42 C43 108.2(5)
C44 C43 C42 112.3(8)
C44 C43 C45 112.7(8)
C44 C43 N9 109.2(4)
C45 C43 C42 109.7(8)
C45 C43 N9 111.4(4)
N9 C43 C42 100.9(5)
C47 C46 C48 111.3(5)
C47 C46 C49 112.8(5)
C48 C46 C49 111.4(5)
N10 C46 C47 109.3(4)
N10 C46 C48 110.0(4)
N10 C46 C49 101.7(3)
O7 C49 C46 105.0(4)
N10 C50 C51 121.9(4)
N10 C50 O7 119.4(4)
O7 C50 C51 118.7(3)
C52 C51 C50 127.0(4)
N11 C51 C50 110.9(3)
N11 C51 C52 122.1(4)
C51 C52 C53 117.3(4)
C54 C53 C52 120.8(4)
C53 C54 C55 118.2(4)
C54 C55 C56 127.5(4)
N11 C55 C54 121.7(4)
N11 C55 C56 110.7(3)
N12 C56 C55 122.2(4)
N12 C56 O8 119.3(4)
O8 C56 C55 118.5(4)
O8 C57 C58 106.5(4)
C57 C58 C59 111.0(5)
C60 C58 C57 112.1(5)
C60 C58 C59 112.2(6)
N12 C58 C57 102.3(4)
N12 C58 C59 109.1(4)
N12 C58 C60 109.7(4)
N13 C62 C61 177.9(12)
O9 C64 C63 110.7(11)
O9 C65 C66 108.8(13)
C1 N1 Fe1 140.0(2)
C5 N1 Fe1 112.4(3)
C5 N1 C1 107.5(3)
C6 N2 Fe1 118.6(2)
C10 N2 Fe1 120.8(3)
C10 N2 C6 120.3(3)
C11 N3 Fe1 112.0(3)
C11 N3 C13 107.2(3)
C13 N3 Fe1 140.8(3)
C16 N4 Fe1 139.6(3)
C20 N4 Fe1 112.5(3)
C20 N4 C16 107.4(3)
C21 N5 Fe1 119.2(2)
C21 N5 C25 119.7(3)
C25 N5 Fe1 120.5(3)
C26 N6 Fe1 111.4(3)
C26 N6 C28 107.2(3)
C28 N6 Fe1 141.0(2)
C31 N7 Fe2 140.4(3)
C35 N7 Fe2 112.3(3)
C35 N7 C31 106.7(3)
C36 N8 Fe2 119.5(2)
C40 N8 Fe2 120.7(3)
C40 N8 C36 119.6(3)
C41 N9 Fe2 111.9(3)
C41 N9 C43 107.5(4)
C43 N9 Fe2 140.6(3)
C46 N10 Fe2 139.5(3)
C50 N10 Fe2 112.8(3)
C50 N10 C46 107.7(3)
C51 N11 Fe2 119.2(2)
C51 N11 C55 119.9(3)
C55 N11 Fe2 120.8(3)
C56 N12 Fe2 112.2(3)
C56 N12 C58 107.0(4)
C58 N12 Fe2 140.7(3)
C5 O1 C4 105.2(3)
C11 O2 C12 105.1(3)
C20 O3 C19 105.5(4)
C26 O4 C27 105.2(3)
C35 O5 C34 105.5(3)
C41 O6 C42 104.1(4)
C50 O7 C49 105.0(3)
C56 O8 C57 104.5(4)
C65 O9 C64 118.3(13)
F1 P1 F3 91.3(4)
F1 P1 F5 84.4(4)
F1 P1 F6 176.8(6)
F2 P1 F1 97.9(6)
F2 P1 F3 88.7(4)
F2 P1 F5 90.0(4)
F2 P1 F6 83.6(5)
F4 P1 F1 84.3(5)
F4 P1 F2 177.7(6)
F4 P1 F3 91.7(4)
F4 P1 F5 89.8(3)
F4 P1 F6 94.2(6)
F5 P1 F3 175.3(5)
F5 P1 F6 98.4(5)
F6 P1 F3 86.0(4)
F7 P2 F8 88.0(2)
F7 P2 F9 91.0(3)
F7 P2 F10 88.6(3)
F8 P2 F10 176.2(3)
F9 P2 F8 90.4(3)
F9 P2 F10 88.1(3)
F11 P2 F7 89.0(2)
F11 P2 F8 93.2(2)
F11 P2 F9 176.4(3)
F11 P2 F10 88.3(2)
F12 P2 F7 179.2(3)
F12 P2 F8 92.7(3)
F12 P2 F9 88.5(3)
F12 P2 F10 90.8(3)
F12 P2 F11 91.5(2)
F13 P3 F14 89.2(3)
F13 P3 F17 88.7(2)
F14 P3 F17 89.1(2)
F15 P3 F13 89.0(3)
F15 P3 F14 89.9(3)
F15 P3 F17 177.4(3)
F16 P3 F13 88.8(3)
F16 P3 F14 177.7(3)
F16 P3 F15 91.1(3)
F16 P3 F17 89.8(3)
F18 P3 F13 176.5(3)
F18 P3 F14 88.3(4)
F18 P3 F15 93.5(3)
F18 P3 F16 93.6(4)
F18 P3 F17 88.8(3)
F19 P4 F20 89.0(3)
F19 P4 F22 89.2(3)
F19 P4 F23 85.9(4)
F20 P4 F22 176.8(3)
F21 P4 F19 89.4(5)
F21 P4 F20 88.2(3)
F21 P4 F22 89.2(3)
F21 P4 F23 174.8(5)
F21 P4 F24 97.1(5)
F23 P4 F20 93.9(3)
F23 P4 F22 88.6(3)
F24 P4 F19 173.3(4)
F24 P4 F20 92.9(3)
F24 P4 F22 89.2(3)
F24 P4 F23 87.5(4)

loop_
_geom_bond_atom_site_label_1
_geom_bond_atom_site_label_2
_geom_bond_distance
Fe1 N1 2.208(3)
Fe1 N2 2.122(3)
Fe1 N3 2.281(3)
Fe1 N4 2.207(3)
Fe1 N5 2.114(3)
Fe1 N6 2.279(3)
Fe2 N7 2.229(3)
Fe2 N8 2.109(3)
Fe2 N9 2.250(3)
Fe2 N10 2.199(3)
Fe2 N11 2.111(3)
Fe2 N12 2.257(3)
C1 C2 1.510(6)
C1 C3 1.505(6)
C1 C4 1.537(6)
C1 N1 1.497(5)
C4 O1 1.473(5)
C5 C6 1.471(5)
C5 N1 1.266(5)
C5 O1 1.327(5)
C6 C7 1.381(5)
C6 N2 1.335(5)
C7 C8 1.387(7)
C8 C9 1.368(7)
C9 C10 1.385(6)
C10 C11 1.478(6)
C10 N2 1.332(5)
C11 N3 1.261(5)
C11 O2 1.334(5)
C12 C13 1.524(7)
C12 O2 1.457(6)
C13 C14 1.503(7)
C13 C15 1.493(7)
C13 N3 1.504(5)
C16 C17 1.499(7)
C16 C18 1.511(7)
C16 C19 1.549(7)
C16 N4 1.501(5)
C19 O3 1.448(6)
C20 C21 1.483(6)
C20 N4 1.262(5)
C20 O3 1.329(5)
C21 C22 1.378(6)
C21 N5 1.328(5)
C22 C23 1.363(7)
C23 C24 1.389(7)
C24 C25 1.386(5)
C25 C26 1.480(6)
C25 N5 1.330(5)
C26 N6 1.261(5)
C26 O4 1.336(5)
C27 C28 1.527(7)
C27 O4 1.465(7)
C28 C29 1.512(7)
C28 C30 1.509(7)
C28 N6 1.491(5)
C31 C32 1.508(7)
C31 C33 1.521(8)
C31 C34 1.543(7)
C31 N7 1.506(5)
C34 O5 1.469(6)
C35 C36 1.474(6)
C35 N7 1.280(5)
C35 O5 1.323(5)
C36 C37 1.379(6)
C36 N8 1.337(5)
C37 C38 1.382(7)
C38 C39 1.377(8)
C39 C40 1.378(6)
C40 C41 1.478(7)
C40 N8 1.330(5)
C41 N9 1.258(5)
C41 O6 1.331(5)
C42 C43 1.499(8)
C42 O6 1.423(8)
C43 C44 1.456(8)
C43 C45 1.458(9)
C43 N9 1.494(6)
C46 C47 1.498(7)
C46 C48 1.503(7)
C46 C49 1.537(7)
C46 N10 1.494(5)
C49 O7 1.465(6)
C50 C51 1.472(5)
C50 N10 1.264(5)
C50 O7 1.326(5)
C51 C52 1.384(5)
C51 N11 1.335(5)
C52 C53 1.391(7)
C53 C54 1.374(7)
C54 C55 1.379(6)
C55 C56 1.474(6)
C55 N11 1.341(5)
C56 N12 1.266(5)
C56 O8 1.334(5)
C57 C58 1.507(7)
C57 O8 1.450(7)
C58 C59 1.508(7)
C58 C60 1.502(8)
C58 N12 1.493(6)
C61 C62 1.443(10)
C62 N13 1.116(9)
C63 C64 1.599(17)
C64 O9 1.486(13)
C65 C66 1.52(3)
C65 O9 1.436(16)
P1 F1 1.502(6)
P1 F2 1.501(5)
P1 F3 1.526(5)
P1 F4 1.492(5)
P1 F5 1.502(5)
P1 F6 1.511(6)
P2 F7 1.569(4)
P2 F8 1.575(4)
P2 F9 1.571(4)
P2 F10 1.580(4)
P2 F11 1.568(3)
P2 F12 1.560(4)
P3 F13 1.579(4)
P3 F14 1.595(5)
P3 F15 1.557(4)
P3 F16 1.543(5)
P3 F17 1.604(4)
P3 F18 1.529(5)
P4 F19 1.552(5)
P4 F20 1.564(4)
P4 F21 1.494(5)
P4 F22 1.580(4)
P4 F23 1.553(5)
P4 F24 1.536(5)
